data_7156956
loop_
_publ_author_name
'Miao, Jiankang'
'Sang, Xiaoyan'
'Wang, Yi'
'Deng, Shufeng'
'Hao, Wenyan'

_publ_section_title
;
 Synthesis of thiazolo[2,3-b]quinazoline derivatives via base-promoted
 cascade bicyclization of o-alkenylphenyl isothiocyanates with
 propargylamines.
;
_journal_issue 29
_journal_name_full 'Organic &amp; biomolecular chemistry'
_journal_page_first 6994
_journal_page_last 6997
_journal_paper_doi 10.1039/c9ob01098j
_journal_volume 17
_journal_year 2019
_chemical_formula_sum 'C20 H18 N2 O2 S'
_chemical_formula_weight 350.42
_space_group_crystal_system monoclinic
_space_group_IT_number 14
_space_group_name_Hall '-P 2ybc'
_space_group_name_H-M_alt 'P 1 21/c 1'
_symmetry_space_group_name_Hall '-P 2ybc'
_symmetry_space_group_name_H-M 'P 1 21/c 1'
_atom_sites_solution_hydrogens geom
_audit_creation_method SHELXL-2014/7
_audit_update_record
;
2019-04-04 deposited with the CCDC.    2019-07-04 downloaded from the CCDC.
;
_cell_angle_alpha 90
_cell_angle_beta 92.959(5)
_cell_angle_gamma 90
_cell_formula_units_Z 4
_cell_length_a 19.1784(10)
_cell_length_b 5.9217(3)
_cell_length_c 15.1190(9)
_cell_measurement_reflns_used 6653
_cell_measurement_temperature 293(2)
_cell_measurement_theta_max 28.2280
_cell_measurement_theta_min 3.8250
_cell_volume 1714.76(16)
_computing_cell_refinement 'CrysAlisPro 1.171.39.37b (Rigaku OD, 2017)'
_computing_data_collection 'CrysAlisPro 1.171.39.37b (Rigaku OD, 2017)'
_computing_data_reduction 'CrysAlisPro 1.171.39.37b (Rigaku OD, 2017)'
_computing_structure_refinement 'SHELXL 2015 (Sheldrick, 2015)'
_computing_structure_solution 'SHELXT 2015 (Sheldrick, 2015)'
_diffrn_ambient_temperature 293(2)
_diffrn_detector 'CCD plate'
_diffrn_detector_type EosS2
_diffrn_measured_fraction_theta_full 0.998
_diffrn_measured_fraction_theta_max 0.998
_diffrn_measurement_device 'four-circle diffractometer'
_diffrn_measurement_device_type 'SuperNova, Single source at offset/far, EosS2'
_diffrn_measurement_method '\w scans'
_diffrn_radiation_monochromator mirror
_diffrn_radiation_probe x-ray
_diffrn_radiation_type 'Mo K\a'
_diffrn_radiation_wavelength 0.71073
_diffrn_reflns_av_R_equivalents 0.0359
_diffrn_reflns_av_unetI/netI 0.0270
_diffrn_reflns_Laue_measured_fraction_full 0.998
_diffrn_reflns_Laue_measured_fraction_max 0.998
_diffrn_reflns_limit_h_max 23
_diffrn_reflns_limit_h_min -23
_diffrn_reflns_limit_k_max 7
_diffrn_reflns_limit_k_min -7
_diffrn_reflns_limit_l_max 18
_diffrn_reflns_limit_l_min -18
_diffrn_reflns_number 18579
_diffrn_reflns_point_group_measured_fraction_full 0.998
_diffrn_reflns_point_group_measured_fraction_max 0.998
_diffrn_reflns_theta_full 25.242
_diffrn_reflns_theta_max 26.370
_diffrn_reflns_theta_min 3.349
_diffrn_source 'micro-focus sealed X-ray tube'
_diffrn_source_type 'SuperNova (Mo) X-ray Source'
_exptl_absorpt_coefficient_mu 0.205
_exptl_absorpt_correction_T_max 1.00000
_exptl_absorpt_correction_T_min 0.61708
_exptl_absorpt_correction_type multi-scan
_exptl_absorpt_process_details
;
CrysAlisPro 1.171.39.37b (Rigaku Oxford Diffraction, 2017)
Empirical absorption correction using spherical harmonics,
 implemented in SCALE3 ABSPACK scaling algorithm.
;
_exptl_crystal_colour COLORLESS
_exptl_crystal_density_diffrn 1.357
_exptl_crystal_description BLCOK
_exptl_crystal_F_000 736
_exptl_crystal_size_max 0.100
_exptl_crystal_size_mid 0.090
_exptl_crystal_size_min 0.060
_refine_diff_density_max 0.214
_refine_diff_density_min -0.217
_refine_diff_density_rms 0.038
_refine_ls_extinction_method none
_refine_ls_goodness_of_fit_ref 1.068
_refine_ls_hydrogen_treatment constr
_refine_ls_matrix_type full
_refine_ls_number_parameters 227
_refine_ls_number_reflns 3506
_refine_ls_number_restraints 0
_refine_ls_restrained_S_all 1.068
_refine_ls_R_factor_all 0.0598
_refine_ls_R_factor_gt 0.0470
_refine_ls_shift/su_max 0.000
_refine_ls_shift/su_mean 0.000
_refine_ls_structure_factor_coef Fsqd
_refine_ls_weighting_details 'w=1/[\s^2^(Fo^2^)+(0.0418P)^2^+0.7193P] where P=(Fo^2^+2Fc^2^)/3'
_refine_ls_weighting_scheme calc
_refine_ls_wR_factor_gt 0.1060
_refine_ls_wR_factor_ref 0.1125
_reflns_Friedel_coverage 0.000
_reflns_number_gt 2891
_reflns_number_total 3506
_reflns_threshold_expression 'I > 2\s(I)'
_cod_data_source_file c9ob01098j2.cif
_cod_data_source_block MJK80-1-3
_cod_depositor_comments 'Adding full bibliography for 7156956.cif.'
_cod_database_code 7156956
_shelx_shelxl_version_number 2014/7
_shelx_space_group_comment
;
The symmetry employed for this shelxl refinement is uniquely defined
by the following loop, which should always be used as a source of
symmetry information in preference to the above space-group names.
They are only intended as comments.
;
_shelx_estimated_absorpt_t_min 0.980
_shelx_estimated_absorpt_t_max 0.988

loop_
_space_group_symop_operation_xyz
'x, y, z'
'-x, y+1/2, -z+1/2'
'-x, -y, -z'
'x, -y-1/2, z-1/2'

loop_
_atom_site_label
_atom_site_type_symbol
_atom_site_fract_x
_atom_site_fract_y
_atom_site_fract_z
_atom_site_U_iso_or_equiv
_atom_site_adp_type
_atom_site_occupancy
_atom_site_site_symmetry_order
_atom_site_calc_flag
_atom_site_refinement_flags_posn
_atom_site_refinement_flags_adp
S1 S 0.59280(3) 0.74069(8) 0.42184(4) 0.04495(16) Uani 1 1 d . .
N1 N 0.69923(8) 0.4800(3) 0.40654(11) 0.0402(4) Uani 1 1 d . .
O1 O 0.86449(8) 0.0760(3) 0.33354(13) 0.0696(5) Uani 1 1 d . .
N2 N 0.72292(9) 0.8276(3) 0.47893(11) 0.0456(4) Uani 1 1 d . .
O2 O 0.92218(8) 0.3768(3) 0.28956(13) 0.0761(5) Uani 1 1 d . .
C14 C 0.68281(10) 0.6848(3) 0.43790(12) 0.0388(4) Uani 1 1 d . .
C6 C 0.44348(10) 0.4789(3) 0.35073(12) 0.0411(4) Uani 1 1 d . .
C8 C 0.57598(10) 0.4752(3) 0.37416(13) 0.0398(4) Uani 1 1 d . .
C10 C 0.77119(9) 0.3984(3) 0.40891(13) 0.0406(4) Uani 1 1 d . .
H10 H 0.7716 0.2400 0.4277 0.049 Uiso 1 1 calc R U
C16 C 0.81393(10) 0.5338(3) 0.47669(13) 0.0428(5) Uani 1 1 d . .
C15 C 0.78970(10) 0.7439(3) 0.50440(13) 0.0444(5) Uani 1 1 d . .
C1 C 0.42579(11) 0.6871(4) 0.38612(15) 0.0527(5) Uani 1 1 d . .
H1 H 0.4610 0.7855 0.4061 0.063 Uiso 1 1 calc R U
C7 C 0.51444(10) 0.3897(3) 0.34710(13) 0.0440(5) Uani 1 1 d . .
H7 H 0.5169 0.2477 0.3212 0.053 Uiso 1 1 calc R U
C9 C 0.64324(10) 0.3441(4) 0.36784(15) 0.0488(5) Uani 1 1 d . .
H9A H 0.6404 0.2021 0.3994 0.059 Uiso 1 1 calc R U
H9B H 0.6515 0.3117 0.3064 0.059 Uiso 1 1 calc R U
C2 C 0.35661(12) 0.7500(4) 0.39194(15) 0.0573(6) Uani 1 1 d . .
H2 H 0.3457 0.8883 0.4168 0.069 Uiso 1 1 calc R U
C5 C 0.38908(11) 0.3419(4) 0.31909(14) 0.0504(5) Uani 1 1 d . .
H5 H 0.3992 0.2033 0.2939 0.060 Uiso 1 1 calc R U
C11 C 0.80067(10) 0.4120(4) 0.31643(14) 0.0501(5) Uani 1 1 d . .
H11A H 0.7670 0.3468 0.2736 0.060 Uiso 1 1 calc R U
H11B H 0.8067 0.5695 0.3010 0.060 Uiso 1 1 calc R U
C3 C 0.30430(11) 0.6091(4) 0.36121(15) 0.0565(6) Uani 1 1 d . .
H3 H 0.2579 0.6512 0.3655 0.068 Uiso 1 1 calc R U
C17 C 0.87749(11) 0.4544(4) 0.51146(15) 0.0549(6) Uani 1 1 d . .
H17 H 0.8935 0.3140 0.4938 0.066 Uiso 1 1 calc R U
C12 C 0.86929(11) 0.2921(4) 0.31002(14) 0.0498(5) Uani 1 1 d . .
C4 C 0.32034(11) 0.4062(4) 0.32407(16) 0.0602(6) Uani 1 1 d . .
H4 H 0.2848 0.3116 0.3022 0.072 Uiso 1 1 calc R U
C20 C 0.83078(12) 0.8685(4) 0.56490(15) 0.0592(6) Uani 1 1 d . .
H20 H 0.8153 1.0089 0.5833 0.071 Uiso 1 1 calc R U
C18 C 0.91752(12) 0.5796(5) 0.57185(17) 0.0700(7) Uani 1 1 d . .
H18 H 0.9601 0.5241 0.5947 0.084 Uiso 1 1 calc R U
C13 C 0.92831(13) -0.0529(5) 0.3368(2) 0.0853(9) Uani 1 1 d . .
H13A H 0.9516 -0.0316 0.2828 0.128 Uiso 1 1 calc R U
H13B H 0.9177 -0.2101 0.3439 0.128 Uiso 1 1 calc R U
H13C H 0.9581 -0.0029 0.3860 0.128 Uiso 1 1 calc R U
C19 C 0.89398(13) 0.7872(5) 0.59802(18) 0.0724(8) Uani 1 1 d . .
H19 H 0.9210 0.8730 0.6383 0.087 Uiso 1 1 calc R U

loop_
_atom_site_aniso_label
_atom_site_aniso_U_11
_atom_site_aniso_U_22
_atom_site_aniso_U_33
_atom_site_aniso_U_23
_atom_site_aniso_U_13
_atom_site_aniso_U_12
S1 0.0435(3) 0.0324(3) 0.0591(3) -0.0075(2) 0.0037(2) 0.0008(2)
N1 0.0375(8) 0.0328(8) 0.0505(10) -0.0088(7) 0.0047(7) -0.0010(7)
O1 0.0462(9) 0.0520(10) 0.1123(14) -0.0098(10) 0.0219(9) -0.0039(8)
N2 0.0480(9) 0.0338(9) 0.0549(10) -0.0077(8) 0.0033(8) -0.0060(8)
O2 0.0563(10) 0.0697(12) 0.1048(14) 0.0130(10) 0.0289(9) -0.0016(9)
C14 0.0442(10) 0.0317(10) 0.0411(10) 0.0023(8) 0.0069(8) -0.0018(8)
C6 0.0426(10) 0.0416(11) 0.0394(10) 0.0029(9) 0.0050(8) -0.0022(9)
C8 0.0433(10) 0.0324(10) 0.0440(11) -0.0018(8) 0.0070(8) 0.0001(8)
C10 0.0381(10) 0.0370(10) 0.0468(11) -0.0026(9) 0.0035(8) 0.0005(8)
C16 0.0404(10) 0.0453(11) 0.0431(11) -0.0032(9) 0.0058(8) -0.0057(9)
C15 0.0451(11) 0.0423(11) 0.0461(11) -0.0020(9) 0.0054(9) -0.0087(9)
C1 0.0488(12) 0.0475(12) 0.0619(14) -0.0070(11) 0.0040(10) 0.0014(10)
C7 0.0460(11) 0.0364(11) 0.0501(12) -0.0072(9) 0.0064(9) -0.0016(9)
C9 0.0421(11) 0.0400(11) 0.0641(13) -0.0137(10) 0.0013(9) -0.0005(9)
C2 0.0600(13) 0.0559(14) 0.0570(13) 0.0019(11) 0.0129(11) 0.0159(12)
C5 0.0491(12) 0.0492(12) 0.0531(12) -0.0022(10) 0.0052(9) -0.0045(10)
C11 0.0473(11) 0.0571(13) 0.0460(11) -0.0056(10) 0.0029(9) 0.0023(10)
C3 0.0442(12) 0.0725(17) 0.0537(13) 0.0201(12) 0.0100(10) 0.0091(12)
C17 0.0460(12) 0.0611(15) 0.0573(13) -0.0076(11) -0.0004(10) 0.0030(11)
C12 0.0471(12) 0.0525(14) 0.0505(12) -0.0103(10) 0.0101(10) -0.0025(10)
C4 0.0443(12) 0.0712(17) 0.0648(15) 0.0036(13) 0.0016(10) -0.0085(12)
C20 0.0576(14) 0.0580(14) 0.0622(14) -0.0194(12) 0.0051(11) -0.0112(11)
C18 0.0484(13) 0.093(2) 0.0676(16) -0.0149(15) -0.0104(11) 0.0015(13)
C13 0.0599(15) 0.0529(16) 0.145(3) -0.0085(17) 0.0241(16) 0.0083(13)
C19 0.0587(15) 0.088(2) 0.0689(16) -0.0292(15) -0.0083(12) -0.0130(14)

loop_
_atom_type_symbol
_atom_type_description
_atom_type_scat_dispersion_real
_atom_type_scat_dispersion_imag
_atom_type_scat_source
C C 0.0033 0.0016 'International Tables Vol C Tables 4.2.6.8 and 6.1.1.4'
H H 0.0000 0.0000 'International Tables Vol C Tables 4.2.6.8 and 6.1.1.4'
N N 0.0061 0.0033 'International Tables Vol C Tables 4.2.6.8 and 6.1.1.4'
O O 0.0106 0.0060 'International Tables Vol C Tables 4.2.6.8 and 6.1.1.4'
S S 0.1246 0.1234 'International Tables Vol C Tables 4.2.6.8 and 6.1.1.4'

loop_
_geom_angle_atom_site_label_1
_geom_angle_atom_site_label_2
_geom_angle_atom_site_label_3
_geom_angle
C8 S1 C14 92.66(9)
C14 N1 C9 117.60(16)
C14 N1 C10 121.83(16)
C9 N1 C10 120.55(15)
C12 O1 C13 116.59(18)
C14 N2 C15 114.49(17)
N2 C14 N1 128.31(18)
N2 C14 S1 120.12(15)
N1 C14 S1 111.48(14)
C5 C6 C1 117.14(19)
C5 C6 C7 117.41(19)
C1 C6 C7 125.41(18)
C7 C8 C9 122.11(18)
C7 C8 S1 127.59(16)
C9 C8 S1 110.29(13)
N1 C10 C16 108.67(15)
N1 C10 C11 110.59(16)
C16 C10 C11 112.18(16)
N1 C10 H10 108.4
C16 C10 H10 108.4
C11 C10 H10 108.4
C17 C16 C15 119.20(19)
C17 C16 C10 120.90(18)
C15 C16 C10 119.90(18)
C20 C15 C16 118.9(2)
C20 C15 N2 118.05(19)
C16 C15 N2 122.84(18)
C2 C1 C6 121.0(2)
C2 C1 H1 119.5
C6 C1 H1 119.5
C8 C7 C6 131.57(19)
C8 C7 H7 114.2
C6 C7 H7 114.2
N1 C9 C8 107.92(16)
N1 C9 H9A 110.1
C8 C9 H9A 110.1
N1 C9 H9B 110.1
C8 C9 H9B 110.1
H9A C9 H9B 108.4
C3 C2 C1 120.2(2)
C3 C2 H2 119.9
C1 C2 H2 119.9
C4 C5 C6 121.6(2)
C4 C5 H5 119.2
C6 C5 H5 119.2
C12 C11 C10 113.48(17)
C12 C11 H11A 108.9
C10 C11 H11A 108.9
C12 C11 H11B 108.9
C10 C11 H11B 108.9
H11A C11 H11B 107.7
C4 C3 C2 119.9(2)
C4 C3 H3 120.1
C2 C3 H3 120.1
C18 C17 C16 121.2(2)
C18 C17 H17 119.4
C16 C17 H17 119.4
O2 C12 O1 123.2(2)
O2 C12 C11 125.5(2)
O1 C12 C11 111.31(18)
C3 C4 C5 120.1(2)
C3 C4 H4 120.0
C5 C4 H4 120.0
C19 C20 C15 120.9(2)
C19 C20 H20 119.5
C15 C20 H20 119.5
C19 C18 C17 119.5(2)
C19 C18 H18 120.3
C17 C18 H18 120.3
O1 C13 H13A 109.5
O1 C13 H13B 109.5
H13A C13 H13B 109.5
O1 C13 H13C 109.5
H13A C13 H13C 109.5
H13B C13 H13C 109.5
C20 C19 C18 120.3(2)
C20 C19 H19 119.8
C18 C19 H19 119.8

loop_
_geom_bond_atom_site_label_1
_geom_bond_atom_site_label_2
_geom_bond_distance
S1 C8 1.7526(19)
S1 C14 1.762(2)
N1 C14 1.345(2)
N1 C9 1.441(2)
N1 C10 1.461(2)
O1 C12 1.332(3)
O1 C13 1.441(3)
N2 C14 1.282(2)
N2 C15 1.408(3)
O2 C12 1.187(2)
C6 C5 1.387(3)
C6 C1 1.393(3)
C6 C7 1.463(3)
C8 C7 1.329(3)
C8 C9 1.513(3)
C10 C16 1.509(3)
C10 C11 1.537(3)
C10 H10 0.9800
C16 C17 1.385(3)
C16 C15 1.399(3)
C15 C20 1.388(3)
C1 C2 1.385(3)
C1 H1 0.9300
C7 H7 0.9300
C9 H9A 0.9700
C9 H9B 0.9700
C2 C3 1.367(3)
C2 H2 0.9300
C5 C4 1.378(3)
C5 H5 0.9300
C11 C12 1.503(3)
C11 H11A 0.9700
C11 H11B 0.9700
C3 C4 1.368(3)
C3 H3 0.9300
C17 C18 1.379(3)
C17 H17 0.9300
C4 H4 0.9300
C20 C19 1.375(3)
C20 H20 0.9300
C18 C19 1.375(4)
C18 H18 0.9300
C13 H13A 0.9600
C13 H13B 0.9600
C13 H13C 0.9600
C19 H19 0.9300
